data_7039566
loop_
_publ_author_name
'Rasmussen, Maren'
'N\"ather, Christian'
'van Leusen, Jan'
'Warzok, Ulrike'
'Schalley, Christoph A.'
'K\"ogerler, Paul'
'Bensch, Wolfgang'

_publ_section_title
;
 Small, beautiful and magnetically exotic: {V4W2}- and {V4W4}-type
 polyoxometalates.
;
_journal_issue 26
_journal_name_full 'Dalton transactions (Cambridge, England : 2003)'
_journal_page_first 10519
_journal_page_last 10522
_journal_paper_doi 10.1039/c6dt02282k
_journal_volume 45
_journal_year 2016
_chemical_formula_sum 'C16 H60 N12 O18 V4 W2'
_chemical_formula_weight 1280.22
_chemical_name_systematic
; 
 ? 
;
_space_group_IT_number 2
_symmetry_cell_setting triclinic
_symmetry_space_group_name_Hall '-P 1'
_symmetry_space_group_name_H-M 'P -1'
_atom_sites_solution_hydrogens geom
_atom_sites_solution_primary direct
_atom_sites_solution_secondary difmap
_audit_creation_method SHELXL-97
_audit_update_record
;
2016-04-21 deposited with the CCDC.
2016-06-16 downloaded from the CCDC.
;
_cell_angle_alpha 100.764(9)
_cell_angle_beta 108.148(9)
_cell_angle_gamma 100.314(9)
_cell_formula_units_Z 1
_cell_length_a 8.4223(7)
_cell_length_b 10.4091(8)
_cell_length_c 11.8757(10)
_cell_measurement_temperature 200(2)
_cell_volume 940.03(16)
_computing_cell_refinement 'X-Area (STOE)'
_computing_data_collection 'X-Area (STOE)'
_computing_data_reduction 'X-Area (STOE)'
_computing_structure_refinement 'SHELXL-97 (Sheldrick, 1997)'
_computing_structure_solution 'SHELXS-97 (Sheldrick, 1990)'
_diffrn_ambient_temperature 200(2)
_diffrn_measured_fraction_theta_full 0.961
_diffrn_measured_fraction_theta_max 0.961
_diffrn_measurement_device_type 'STOE IPDS-1'
_diffrn_measurement_method 'Phi scans'
_diffrn_radiation_monochromator graphite
_diffrn_radiation_source 'fine-focus sealed tube'
_diffrn_radiation_type MoK\a
_diffrn_radiation_wavelength 0.71073
_diffrn_reflns_av_R_equivalents 0.0421
_diffrn_reflns_av_sigmaI/netI 0.0315
_diffrn_reflns_limit_h_max 10
_diffrn_reflns_limit_h_min -10
_diffrn_reflns_limit_k_max 13
_diffrn_reflns_limit_k_min -13
_diffrn_reflns_limit_l_max 15
_diffrn_reflns_limit_l_min -15
_diffrn_reflns_number 13222
_diffrn_reflns_theta_full 28.00
_diffrn_reflns_theta_max 28.00
_diffrn_reflns_theta_min 2.40
_diffrn_standards_decay_% 0
_diffrn_standards_interval_time 0
_diffrn_standards_number 0
_exptl_absorpt_coefficient_mu 7.132
_exptl_absorpt_correction_T_max 0.561
_exptl_absorpt_correction_T_min 0.431
_exptl_absorpt_correction_type numerical
_exptl_absorpt_process_details 'X-Red and X-Shape'
_exptl_crystal_colour green
_exptl_crystal_density_diffrn 2.261
_exptl_crystal_density_method 'not measured'
_exptl_crystal_description block
_exptl_crystal_F_000 624
_exptl_crystal_size_max 0.12
_exptl_crystal_size_mid 0.10
_exptl_crystal_size_min 0.08
_refine_diff_density_max 1.738
_refine_diff_density_min -2.677
_refine_diff_density_rms 0.235
_refine_ls_extinction_coef 0.0154(9)
_refine_ls_extinction_expression Fc^*^=kFc[1+0.001xFc^2^\l^3^/sin(2\q)]^-1/4^
_refine_ls_extinction_method SHELXL
_refine_ls_goodness_of_fit_ref 1.024
_refine_ls_hydrogen_treatment constr
_refine_ls_matrix_type full
_refine_ls_number_parameters 240
_refine_ls_number_reflns 4352
_refine_ls_number_restraints 0
_refine_ls_restrained_S_all 1.024
_refine_ls_R_factor_all 0.0369
_refine_ls_R_factor_gt 0.0347
_refine_ls_shift/su_max 0.002
_refine_ls_shift/su_mean 0.000
_refine_ls_structure_factor_coef Fsqd
_refine_ls_weighting_details 'calc w=1/[\s^2^(Fo^2^)+(0.0731P)^2^+0.0000P] where P=(Fo^2^+2Fc^2^)/3'
_refine_ls_weighting_scheme calc
_refine_ls_wR_factor_gt 0.0880
_refine_ls_wR_factor_ref 0.0893
_reflns_number_gt 4084
_reflns_number_total 4352
_reflns_threshold_expression >2sigma(I)
_cod_data_source_file c6dt02282k2.cif
_cod_data_source_block mr183tt
_cod_depositor_comments 'Adding full bibliography for 7039566--7039567.cif.'
_cod_original_cell_volume 940.03(13)
_cod_database_code 7039566

loop_
_symmetry_equiv_pos_as_xyz
'x, y, z'
'-x, -y, -z'

loop_
_atom_site_label
_atom_site_type_symbol
_atom_site_fract_x
_atom_site_fract_y
_atom_site_fract_z
_atom_site_U_iso_or_equiv
_atom_site_adp_type
_atom_site_occupancy
_atom_site_symmetry_multiplicity
_atom_site_calc_flag
_atom_site_refinement_flags
_atom_site_disorder_assembly
_atom_site_disorder_group
W1 W 0.880792(19) 0.610865(14) 0.965727(13) 0.00962(10) Uani 1 1 d . . .
V1 V 0.66247(10) 0.47935(7) 0.69765(6) 0.01123(16) Uani 1 1 d . . .
V2 V 1.14914(10) 0.55600(7) 0.83460(7) 0.01150(16) Uani 1 1 d . . .
O1 O 0.6477(4) 0.5240(3) 0.8604(3) 0.0130(6) Uani 1 1 d . . .
O2 O 0.9030(4) 0.5362(3) 0.8003(3) 0.0113(6) Uani 1 1 d . . .
O3 O 1.1171(4) 0.6099(3) 1.0146(3) 0.0100(6) Uani 1 1 d . . .
O4 O 0.8960(5) 0.7804(3) 0.9633(3) 0.0185(7) Uani 1 1 d . . .
O5 O 0.8462(4) 0.6118(3) 1.1100(3) 0.0148(6) Uani 1 1 d . . .
O6 O 0.6175(5) 0.6019(4) 0.6354(3) 0.0197(7) Uani 1 1 d . . .
O7 O 1.1624(5) 0.5120(4) 0.7002(3) 0.0186(7) Uani 1 1 d . . .
N1 N 0.3952(5) 0.3666(4) 0.6241(4) 0.0171(8) Uani 1 1 d . . .
H1N H 0.3278 0.4240 0.6377 0.021 Uiso 1 1 calc R . .
H2N H 0.3627 0.3332 0.5406 0.021 Uiso 1 1 calc R . .
C1 C 0.3634(7) 0.2530(5) 0.6797(5) 0.0224(10) Uani 1 1 d . . .
H1A H 0.2452 0.1943 0.6340 0.027 Uiso 1 1 calc R . .
H1B H 0.3747 0.2880 0.7660 0.027 Uiso 1 1 calc R . .
C2 C 0.4949(7) 0.1740(5) 0.6738(5) 0.0226(10) Uani 1 1 d . . .
H2A H 0.4907 0.1072 0.7229 0.027 Uiso 1 1 calc R . .
H2B H 0.4685 0.1244 0.5878 0.027 Uiso 1 1 calc R . .
N2 N 0.6687(5) 0.2672(4) 0.7222(4) 0.0147(7) Uani 1 1 d . . .
H3N H 0.7165 0.2656 0.8028 0.018 Uiso 1 1 d R . .
C3 C 0.7895(7) 0.2166(5) 0.6686(5) 0.0202(9) Uani 1 1 d . . .
H3A H 0.7732 0.1184 0.6610 0.024 Uiso 1 1 calc R . .
H3B H 0.9103 0.2632 0.7223 0.024 Uiso 1 1 calc R . .
C4 C 0.7531(8) 0.2441(5) 0.5423(4) 0.0232(10) Uani 1 1 d . . .
H4A H 0.8467 0.2286 0.5118 0.028 Uiso 1 1 calc R . .
H4B H 0.6430 0.1818 0.4835 0.028 Uiso 1 1 calc R . .
N3 N 0.7421(6) 0.3859(4) 0.5515(4) 0.0206(8) Uani 1 1 d . . .
H4N H 0.6658 0.3893 0.4780 0.025 Uiso 1 1 calc R . .
H5N H 0.8488 0.4375 0.5616 0.025 Uiso 1 1 calc R . .
N11 N 1.4120(5) 0.6297(4) 0.9498(4) 0.0157(7) Uani 1 1 d . . .
H11N H 1.4284 0.6026 1.0211 0.019 Uiso 1 1 calc R . .
H12N H 1.4794 0.5938 0.9112 0.019 Uiso 1 1 calc R . .
C11 C 1.4664(7) 0.7797(5) 0.9799(5) 0.0233(10) Uani 1 1 d . . .
H11A H 1.5927 0.8105 1.0006 0.028 Uiso 1 1 calc R . .
H11B H 1.4382 0.8196 1.0515 0.028 Uiso 1 1 calc R . .
C12 C 1.3714(7) 0.8239(5) 0.8692(5) 0.0228(10) Uani 1 1 d . . .
H12A H 1.3981 0.9238 0.8882 0.027 Uiso 1 1 calc R . .
H12B H 1.4068 0.7904 0.7995 0.027 Uiso 1 1 calc R . .
N12 N 1.1843(5) 0.7667(4) 0.8376(4) 0.0160(8) Uani 1 1 d . . .
H13N H 1.1516 0.8159 0.8955 0.019 Uiso 1 1 d R . .
C13 C 1.0727(7) 0.7872(5) 0.7225(5) 0.0214(10) Uani 1 1 d . B .
H13A H 0.9506 0.7497 0.7116 0.026 Uiso 1 1 calc R . .
H13B H 1.0956 0.7349 0.6532 0.026 Uiso 1 1 calc R . .
C14 C 1.0961(8) 0.9340(5) 0.7158(6) 0.0283(12) Uani 1 1 d . . .
H14A H 1.0789 0.9896 0.7862 0.034 Uiso 0.80 1 calc PR A 1
H14B H 1.2139 0.9713 0.7178 0.034 Uiso 0.80 1 calc PR A 1
H14C H 1.2105 0.9645 0.7095 0.034 Uiso 0.20 1 d PR A 2
H14D H 1.0079 0.9360 0.6387 0.034 Uiso 0.20 1 d PR A 2
N13 N 0.9700(9) 0.9350(6) 0.6030(6) 0.0299(13) Uani 0.80 1 d P B 1
H14N H 0.8672 0.9197 0.6164 0.045 Uiso 0.80 1 d PR B 1
H15N H 1.0013 1.0199 0.5923 0.045 Uiso 0.80 1 d PR B 1
N13' N 1.086(4) 1.025(3) 0.808(3) 0.041(7) Uiso 0.20 1 d P B 2
O8 O 0.7889(6) 1.0137(4) 0.9171(4) 0.0342(9) Uani 1 1 d . . .
H1O H 0.8541 1.0891 0.9614 0.051 Uiso 1 1 d R . .
H2O H 0.8299 0.9489 0.9341 0.051 Uiso 1 1 d R . .
O9 O 0.6387(7) 0.8747(4) 0.6685(4) 0.0404(11) Uani 1 1 d . . .
H3O H 0.7017 0.9168 0.7409 0.061 Uiso 1 1 d R . .
H4O H 0.6391 0.7971 0.6786 0.061 Uiso 1 1 d R . .

loop_
_atom_site_aniso_label
_atom_site_aniso_U_11
_atom_site_aniso_U_22
_atom_site_aniso_U_33
_atom_site_aniso_U_23
_atom_site_aniso_U_13
_atom_site_aniso_U_12
W1 0.00759(13) 0.00989(12) 0.01231(12) 0.00341(7) 0.00431(8) 0.00261(7)
V1 0.0099(4) 0.0117(3) 0.0118(3) 0.0037(2) 0.0029(3) 0.0030(3)
V2 0.0087(4) 0.0133(3) 0.0146(3) 0.0047(3) 0.0064(3) 0.0028(3)
O1 0.0073(15) 0.0168(15) 0.0134(14) 0.0026(11) 0.0023(11) 0.0030(11)
O2 0.0103(15) 0.0142(14) 0.0102(13) 0.0022(11) 0.0053(11) 0.0030(11)
O3 0.0078(14) 0.0106(13) 0.0127(13) 0.0034(11) 0.0052(11) 0.0021(11)
O4 0.0166(17) 0.0178(16) 0.0226(16) 0.0054(13) 0.0088(13) 0.0043(13)
O5 0.0158(17) 0.0127(14) 0.0176(15) 0.0058(12) 0.0065(12) 0.0053(12)
O6 0.0192(18) 0.0179(15) 0.0192(16) 0.0067(12) 0.0025(13) 0.0041(13)
O7 0.0183(18) 0.0241(17) 0.0194(16) 0.0079(13) 0.0120(13) 0.0081(13)
N1 0.014(2) 0.0172(18) 0.0198(18) 0.0051(14) 0.0056(15) 0.0030(15)
C1 0.016(2) 0.020(2) 0.028(2) 0.0045(19) 0.0079(19) -0.0013(18)
C2 0.020(3) 0.014(2) 0.030(3) 0.0064(18) 0.006(2) -0.0012(18)
N2 0.015(2) 0.0112(16) 0.0190(18) 0.0045(13) 0.0065(15) 0.0038(14)
C3 0.024(3) 0.015(2) 0.024(2) 0.0035(17) 0.0102(19) 0.0095(18)
C4 0.031(3) 0.019(2) 0.018(2) -0.0019(17) 0.011(2) 0.007(2)
N3 0.023(2) 0.023(2) 0.0179(18) 0.0054(15) 0.0100(16) 0.0063(16)
N11 0.0081(18) 0.0183(18) 0.0219(19) 0.0056(15) 0.0063(15) 0.0047(14)
C11 0.017(2) 0.018(2) 0.028(2) 0.0009(18) 0.005(2) -0.0010(18)
C12 0.012(2) 0.019(2) 0.037(3) 0.010(2) 0.011(2) -0.0012(18)
N12 0.014(2) 0.0152(17) 0.0218(19) 0.0061(14) 0.0104(15) 0.0032(15)
C13 0.021(3) 0.019(2) 0.025(2) 0.0105(18) 0.0076(19) 0.0041(18)
C14 0.027(3) 0.020(2) 0.040(3) 0.017(2) 0.010(2) 0.007(2)
N13 0.034(4) 0.031(3) 0.034(3) 0.022(3) 0.015(3) 0.014(3)
O8 0.029(2) 0.025(2) 0.047(2) 0.0085(17) 0.0107(19) 0.0076(16)
O9 0.051(3) 0.0211(19) 0.040(2) 0.0087(17) 0.005(2) 0.0076(19)

loop_
_atom_type_symbol
_atom_type_description
_atom_type_scat_dispersion_real
_atom_type_scat_dispersion_imag
_atom_type_scat_source
C C 0.0033 0.0016 'International Tables Vol C Tables 4.2.6.8 and 6.1.1.4'
H H 0.0000 0.0000 'International Tables Vol C Tables 4.2.6.8 and 6.1.1.4'
N N 0.0061 0.0033 'International Tables Vol C Tables 4.2.6.8 and 6.1.1.4'
O O 0.0106 0.0060 'International Tables Vol C Tables 4.2.6.8 and 6.1.1.4'
V V 0.3005 0.5294 'International Tables Vol C Tables 4.2.6.8 and 6.1.1.4'
W W -0.8490 6.8722 'International Tables Vol C Tables 4.2.6.8 and 6.1.1.4'

loop_
_geom_angle_atom_site_label_1
_geom_angle_atom_site_label_2
_geom_angle_atom_site_label_3
_geom_angle
_geom_angle_site_symmetry_1
_geom_angle_site_symmetry_3
O4 W1 O5 101.03(15) . .
O4 W1 O3 100.49(16) . .
O5 W1 O3 99.96(14) . .
O4 W1 O1 102.61(16) . .
O5 W1 O1 96.56(15) . .
O3 W1 O1 148.34(14) . .
O4 W1 O2 99.78(15) . .
O5 W1 O2 159.06(14) . .
O3 W1 O2 78.39(13) . .
O1 W1 O2 76.60(13) . .
O4 W1 O3 174.76(14) . 2_767
O5 W1 O3 76.56(12) . 2_767
O3 W1 O3 75.54(13) . 2_767
O1 W1 O3 82.36(12) . 2_767
O2 W1 O3 82.88(12) . 2_767
O4 W1 V1 98.60(12) . .
O5 W1 V1 134.27(11) . .
O3 W1 V1 116.45(9) . .
O1 W1 V1 38.62(10) . .
O2 W1 V1 38.70(9) . .
O3 W1 V1 86.30(7) 2_767 .
O6 V1 O2 107.31(16) . .
O6 V1 O1 106.91(17) . .
O2 V1 O1 78.76(13) . .
O6 V1 N1 92.26(17) . .
O2 V1 N1 159.40(15) . .
O1 V1 N1 89.61(14) . .
O6 V1 N3 93.25(18) . .
O2 V1 N3 87.22(15) . .
O1 V1 N3 158.08(16) . .
N1 V1 N3 98.29(17) . .
O6 V1 N2 161.37(16) . .
O2 V1 N2 87.16(14) . .
O1 V1 N2 87.06(14) . .
N1 V1 N2 75.20(15) . .
N3 V1 N2 75.39(15) . .
O6 V1 W1 106.42(12) . .
O2 V1 W1 41.81(9) . .
O1 V1 W1 37.69(9) . .
N1 V1 W1 126.94(11) . .
N3 V1 W1 128.55(13) . .
N2 V1 W1 92.18(10) . .
O7 V2 O2 104.05(16) . .
O7 V2 O5 102.15(16) . 2_767
O2 V2 O5 94.65(14) . 2_767
O7 V2 N11 102.16(18) . .
O2 V2 N11 152.73(15) . .
O5 V2 N11 87.06(15) 2_767 .
O7 V2 N12 94.04(17) . .
O2 V2 N12 90.37(15) . .
O5 V2 N12 161.30(15) 2_767 .
N11 V2 N12 80.37(16) . .
O7 V2 O3 177.08(16) . .
O2 V2 O3 73.28(12) . .
O5 V2 O3 77.06(12) 2_767 .
N11 V2 O3 80.65(14) . .
N12 V2 O3 87.22(13) . .
W1 O1 V1 103.68(15) . .
V1 O2 V2 154.64(18) . .
V1 O2 W1 99.49(14) . .
V2 O2 W1 105.81(14) . .
W1 O3 V2 101.48(13) . .
W1 O3 W1 104.46(13) . 2_767
V2 O3 W1 89.92(11) . 2_767
W1 O5 V2 116.35(17) . 2_767
C1 N1 V1 112.5(3) . .
N1 C1 C2 107.7(4) . .
N2 C2 C1 109.5(4) . .
C2 N2 C3 113.1(4) . .
C2 N2 V1 112.4(3) . .
C3 N2 V1 109.4(3) . .
N2 C3 C4 108.4(4) . .
N3 C4 C3 109.3(4) . .
C4 N3 V1 116.9(3) . .
C11 N11 V2 111.0(3) . .
N11 C11 C12 108.1(4) . .
N12 C12 C11 107.5(4) . .
C13 N12 C12 114.6(4) . .
C13 N12 V2 112.1(3) . .
C12 N12 V2 106.9(3) . .
N12 C13 C14 115.0(4) . .
N13' C14 N13 109.0(15) . .
N13' C14 C13 118.1(14) . .
N13 C14 C13 107.1(5) . .

loop_
_geom_bond_atom_site_label_1
_geom_bond_atom_site_label_2
_geom_bond_distance
_geom_bond_site_symmetry_2
W1 O4 1.752(3) .
W1 O5 1.824(3) .
W1 O3 1.894(3) .
W1 O1 1.910(3) .
W1 O2 2.052(3) .
W1 O3 2.356(3) 2_767
W1 V1 3.0355(8) .
V1 O6 1.633(4) .
V1 O2 1.924(3) .
V1 O1 1.950(3) .
V1 N1 2.157(4) .
V1 N3 2.176(4) .
V1 N2 2.289(4) .
V2 O7 1.620(3) .
V2 O2 1.948(3) .
V2 O5 1.981(3) 2_767
V2 N11 2.116(4) .
V2 N12 2.152(4) .
V2 O3 2.219(3) .
O3 W1 2.356(3) 2_767
O5 V2 1.981(3) 2_767
N1 C1 1.482(6) .
C1 C2 1.504(8) .
C2 N2 1.474(6) .
N2 C3 1.479(6) .
C3 C4 1.528(7) .
C4 N3 1.481(6) .
N11 C11 1.486(6) .
C11 C12 1.510(8) .
C12 N12 1.480(6) .
N12 C13 1.476(6) .
C13 C14 1.525(7) .
C14 N13' 1.34(3) .
C14 N13 1.430(8) .
